data_2107229
loop_
_publ_author_name
'Cheary, R.W.'
'Squadrito, R.'

_publ_section_title
;
 A structural analysis of barium magnesium hollandites
;
_journal_name_full 'Acta Crystallographica B (39,1983-)'
_journal_page_first 205
_journal_page_last 212
_journal_volume 45
_journal_year 1989
_chemical_formula_sum 'Ba1.33 Mg1.33 O16 Ti6.67'
_chemical_name_systematic 'Ba1.33 (Mg1.33 Ti6.67) O16'
_space_group_crystal_system monoclinic
_space_group_IT_number 12
_space_group_name_Hall '-I 2y'
_space_group_name_H-M_alt 'I 1 2/m 1'
_cell_angle_alpha 90
_cell_angle_beta 91.072
_cell_angle_gamma 90
_cell_formula_units_Z 1
_cell_length_a 10.2609
_cell_length_b 2.98052
_cell_length_c 9.9212
_cell_volume 303.365
_citation_journal_id_ASTM ASBSDK
_cod_data_source_file Cheary_ASBSDK_1989_680.cif
_cod_data_source_block Ba1.33Mg1.33O16Ti6.67
_cod_depositor_comments
;
 Updating space group information.

 Antanas Vaitkus,
 2018-07-22
;
_cod_original_cell_volume 303.3651
_cod_database_code 2107229

loop_
_space_group_symop_id
_space_group_symop_operation_xyz
1 x,y,z
2 -x,y,-z
3 -x,-y,-z
4 x,-y,z
5 x+1/2,y+1/2,z+1/2
6 -x+1/2,y+1/2,-z+1/2
7 -x+1/2,-y+1/2,-z+1/2
8 x+1/2,-y+1/2,z+1/2

loop_
_atom_site_label
_atom_site_type_symbol
_atom_site_fract_x
_atom_site_fract_y
_atom_site_fract_z
_atom_site_occupancy
_atom_site_U_iso_or_equiv
O4 O-2 0.6588 0 0.3036 1 0.0
Mg2 Mg+2 0.8523 0 0.3269 0.1663 0.0
Ti2 Ti+4 0.8523 0 0.3269 0.8338 0.0
Ba1 Ba+2 0 0.155 0 0.3325 0.0
O2 O-2 0.0407 0 0.3201 1 0.0
O1 O-2 0.2948 0 0.3512 1 0.0
Ti1 Ti+4 0.3334 0 0.1521 0.8338 0.0
O3 O-2 0.6549 0 0.0403 1 0.0
Mg1 Mg+2 0.3334 0 0.1521 0.1663 0.0
